data_9010531
loop_
_publ_author_name
'Hawthorne, F. C.'
'Oberti, R.'
'Sardone, N.'

_publ_section_title
;
 Sodium at the A site in clinoamphiboles: the effects of composition
 on patterns of order
 Sample: A1 - DJ102 N.3
;
_journal_name_full 'The Canadian Mineralogist'
_journal_page_first 577
_journal_page_last 593
_journal_volume 34
_journal_year 1996
_chemical_formula_sum 'Al1.66 Ca0.48 F1.14 Fe1.12 H0.86 K0.036 Mg2.6 Na2.306 O22.86 Si7.6 Ti0.02'
_chemical_name_mineral Fluoronyboite
_space_group_IT_number 12
_symmetry_space_group_name_Hall '-C 2y'
_symmetry_space_group_name_H-M 'C 1 2/m 1'
_cell_angle_alpha 90
_cell_angle_beta 104.09
_cell_angle_gamma 90
_cell_formula_units_Z 2
_cell_length_a 9.668
_cell_length_b 17.801
_cell_length_c 5.309
_cell_volume 886.191
_database_code_amcsd 0005486
_exptl_crystal_density_diffrn 3.174
_cod_original_formula_sum 'Ca.48 Na2.306 Mg2.6 Fe1.12 Al1.66 Ti.02 Si7.6 K.036 H.86 O22.86 F1.14'
_cod_database_code 9010531

loop_
_space_group_symop_operation_xyz
x,y,z
1/2+x,1/2+y,z
x,-y,z
1/2+x,1/2-y,z
-x,y,-z
1/2-x,1/2+y,-z
-x,-y,-z
1/2-x,1/2-y,-z

loop_
_atom_site_label
_atom_site_fract_x
_atom_site_fract_y
_atom_site_fract_z
_atom_site_occupancy
_atom_site_U_iso_or_equiv
_atom_site_type_symbol
_atom_site_attached_hydrogens
CaM4 0.00000 0.27780 0.50000 0.24000 0.01203 Ca 0
NaM4 0.00000 0.27780 0.50000 0.76000 0.01203 Na 0
MgM1 0.00000 0.09060 0.50000 0.82000 0.00722 Mg 0
FeM1 0.00000 0.09060 0.50000 0.18000 0.00722 Fe 0
AlM2 0.00000 0.17960 0.00000 0.63000 0.00747 Al 0
TiM2 0.00000 0.17960 0.00000 0.01000 0.00747 Ti 0
FeM2 0.00000 0.17960 0.00000 0.26000 0.00747 Fe 0
MgM2 0.00000 0.17960 0.00000 0.10000 0.00747 Mg 0
MgM3 0.00000 0.00000 0.00000 0.76000 0.00785 Mg 0
FeM3 0.00000 0.00000 0.00000 0.24000 0.00785 Fe 0
SiT1 0.28240 0.08690 0.29660 0.90000 0.00608 Si 0
AlT1 0.28240 0.08690 0.29660 0.10000 0.00608 Al 0
SiT2 0.29160 0.17320 0.80930 1.00000 0.00659 Si 0
NaAm 0.05460 0.50000 0.11620 0.23400 0.03876 Na 0
KAm 0.05460 0.50000 0.11620 0.01000 0.03876 K 0
NaA2 0.00000 0.48360 0.00000 0.15900 0.07143 Na 0
KA2 0.00000 0.48360 0.00000 0.00800 0.07143 K 0
H 0.18540 0.00000 0.74440 0.43000 0.10043 H 0
O1 0.10770 0.09070 0.20910 1.00000 0.00963 O 0
O2 0.11840 0.17160 0.74310 1.00000 0.00912 O 0
O-h3 0.10850 0.00000 0.70650 0.43000 0.01216 O 0
F3 0.10850 0.00000 0.70650 0.57000 0.01216 F 0
O4 0.36650 0.25260 0.80020 1.00000 0.01102 O 0
O5 0.35420 0.13380 0.09360 1.00000 0.01305 O 0
O6 0.34260 0.12020 0.59210 1.00000 0.01165 O 0
O7 0.33910 0.00000 0.29100 1.00000 0.01406 O 0

loop_
_cod_changelog_entry_id
_cod_changelog_entry_author
_cod_changelog_entry_date
_cod_changelog_entry_text
1
;cod-tools version 3.8.0
Id: cif_guess_AMCSD_atom_types 9581 2023-05-17 12:35:41Z saulius
;
2023-05-23T09:22:54+03:00
;Derived atom types and hydrogen counts
from atom names that follow the AMCSD naming convention
(Wat == water, O-H == hydroxyl).
;

loop_
_cod_related_entry_id
_cod_related_entry_database
_cod_related_entry_code
1 AMCSD 0005486
